data_1569028
loop_
_publ_author_name
'Lease, Nicholas'
'Spielvogel, Kyle D.'
'Davis, Jack V.'
'Tisdale, Jeremy T.'
'Klamborowski, Lisa M.'
'Cawkwell, M. J.'
'Manner, Virginia W.'

_publ_section_title
;
 Halogenated PETN derivatives: interplay between physical and chemical
 factors in explosive sensitivity.
;
_journal_issue 25
_journal_name_full 'Chemical science'
_journal_page_first 7044
_journal_page_last 7056
_journal_paper_doi 10.1039/d3sc01627g
_journal_volume 14
_journal_year 2023
_chemical_formula_moiety 'C5 H8 I3 N O3'
_chemical_formula_sum 'C5 H8 I3 N O3'
_chemical_formula_weight 510.82
_space_group_crystal_system orthorhombic
_space_group_IT_number 19
_space_group_name_Hall 'P 2ac 2ab'
_space_group_name_H-M_alt 'P 21 21 21'
_atom_sites_solution_hydrogens geom
_atom_sites_solution_primary dual
_audit_creation_date 2022-09-27
_audit_creation_method
;
Olex2 1.5
(compiled 2022.04.07 svn.rca3783a0 for OlexSys, GUI svn.r6498)
;
_audit_update_record
;
2023-03-27 deposited with the CCDC.	2023-05-03 downloaded from the CCDC.
;
_cell_angle_alpha 90
_cell_angle_beta 90
_cell_angle_gamma 90
_cell_formula_units_Z 8
_cell_length_a 6.9671(2)
_cell_length_b 12.3623(5)
_cell_length_c 26.6682(12)
_cell_measurement_reflns_used 8569
_cell_measurement_temperature 296.00
_cell_measurement_theta_max 25.31
_cell_measurement_theta_min 2.247
_cell_volume 2296.92(15)
_computing_molecular_graphics 'Olex2 1.5 (Dolomanov et al., 2009)'
_computing_publication_material 'Olex2 1.5 (Dolomanov et al., 2009)'
_computing_structure_refinement 'SHELXL 2018/3 (Sheldrick, 2015)'
_computing_structure_solution 'SHELXT 2018/2 (Sheldrick, 2018)'
_diffrn_ambient_temperature 296.00
_diffrn_measured_fraction_theta_full 0.998
_diffrn_measured_fraction_theta_max 0.998
_diffrn_measurement_device_type 'Bruker D8 Venture Duo'
_diffrn_measurement_method 'Phi and Omega Scans'
_diffrn_radiation_type MoK\a
_diffrn_radiation_wavelength 0.71073
_diffrn_reflns_av_R_equivalents 0.0807
_diffrn_reflns_av_unetI/netI 0.0377
_diffrn_reflns_Laue_measured_fraction_full 0.998
_diffrn_reflns_Laue_measured_fraction_max 0.998
_diffrn_reflns_limit_h_max 9
_diffrn_reflns_limit_h_min -9
_diffrn_reflns_limit_k_max 17
_diffrn_reflns_limit_k_min -17
_diffrn_reflns_limit_l_max 37
_diffrn_reflns_limit_l_min -33
_diffrn_reflns_number 71630
_diffrn_reflns_point_group_measured_fraction_full 0.998
_diffrn_reflns_point_group_measured_fraction_max 0.999
_diffrn_reflns_theta_full 25.242
_diffrn_reflns_theta_max 29.571
_diffrn_reflns_theta_min 2.247
_exptl_absorpt_coefficient_mu 8.139
_exptl_absorpt_correction_T_max 0.746
_exptl_absorpt_correction_T_min 0.615
_exptl_absorpt_correction_type multi-scan
_exptl_absorpt_process_details
;
SADABS-2014/5 (Bruker,2014) was used for absorption correction.
wR2(int) was 0.122 before and 0.071 after correction.
The Ratio of minimum to maximum transmission is 0.8250.
The \l/2 correction factor is 0.00150.
;
_exptl_crystal_colour colourless
_exptl_crystal_density_diffrn 2.954
_exptl_crystal_description plate-like
_exptl_crystal_F_000 1824
_exptl_crystal_recrystallization_method 'Re-crystallisation from solvent: Ethanol'
_exptl_crystal_size_max 0.145
_exptl_crystal_size_mid 0.039
_exptl_crystal_size_min 0.033
_refine_diff_density_max 2.062
_refine_diff_density_min -0.650
_refine_diff_density_rms 0.156
_refine_ls_abs_structure_details
;
 Flack x determined using 1727 quotients [(I+)-(I-)]/[(I+)+(I-)]
 (Parsons, Flack and Wagner, Acta Cryst. B69 (2013) 249-259).
;
_refine_ls_abs_structure_Flack 0.04(3)
_refine_ls_extinction_method none
_refine_ls_goodness_of_fit_ref 1.027
_refine_ls_hydrogen_treatment constr
_refine_ls_matrix_type full
_refine_ls_number_parameters 217
_refine_ls_number_reflns 6434
_refine_ls_number_restraints 0
_refine_ls_restrained_S_all 1.027
_refine_ls_R_factor_all 0.0585
_refine_ls_R_factor_gt 0.0376
_refine_ls_shift/su_max 0.001
_refine_ls_shift/su_mean 0.000
_refine_ls_structure_factor_coef Fsqd
_refine_ls_weighting_details 'w=1/[\s^2^(Fo^2^)+(0.0435P)^2^+0.5757P] where P=(Fo^2^+2Fc^2^)/3'
_refine_ls_weighting_scheme calc
_refine_ls_wR_factor_gt 0.0828
_refine_ls_wR_factor_ref 0.0931
_reflns_Friedel_coverage 0.761
_reflns_Friedel_fraction_full 0.999
_reflns_Friedel_fraction_max 1.000
_reflns_number_gt 4808
_reflns_number_total 6434
_reflns_threshold_expression 'I > 2\s(I)'
_cod_data_source_file d3sc01627g2.cif
_cod_data_source_block mo_petn_i3_j_0m_a
_cod_depositor_comments 'Adding full bibliography for 1569019--1569028.cif.'
_cod_database_code 1569028
_shelx_shelxl_version_number 2018/3
_shelx_space_group_comment
;
The symmetry employed for this shelxl refinement is uniquely defined
by the following loop, which should always be used as a source of
symmetry information in preference to the above space-group names.
They are only intended as comments.
;
_shelx_estimated_absorpt_t_max 0.686
_shelx_estimated_absorpt_t_min 0.686
_olex2_refinement_description
;
1. Fixed Uiso
 At 1.2 times of:
  All C(H,H) groups
2.a Secondary CH2 refined with riding coordinates:
 C3(H00A,H00B), C1A(H00I,H00J), C4A(H00K,H00L), C4(H00C,H00D), C2(H00E,H00F),
 C3A(H00M,H00N), C2A(H00O,H00P), C1(H00G,H00H)
;
_olex2_submission_special_instructions 'No special instructions were received'

loop_
_space_group_symop_operation_xyz
'x, y, z'
'-x+1/2, -y, z+1/2'
'-x, y+1/2, -z+1/2'
'x+1/2, -y+1/2, -z'

loop_
_atom_site_label
_atom_site_type_symbol
_atom_site_fract_x
_atom_site_fract_y
_atom_site_fract_z
_atom_site_U_iso_or_equiv
_atom_site_adp_type
_atom_site_occupancy
_atom_site_site_symmetry_order
_atom_site_calc_flag
_atom_site_refinement_flags_posn
_atom_site_refinement_flags_adp
_atom_site_refinement_flags_occupancy
_atom_site_disorder_assembly
_atom_site_disorder_group
I2 I 0.12897(9) 0.76489(5) 0.31192(3) 0.05039(17) Uani 1 1 d . . . . .
I3 I 0.74004(9) 0.49850(5) 0.30714(2) 0.05106(17) Uani 1 1 d . . . . .
I3A I 0.11705(9) 0.51049(5) 0.69365(3) 0.05308(17) Uani 1 1 d . . . . .
I1A I 0.72061(10) 0.23734(6) 0.69586(3) 0.05791(19) Uani 1 1 d . . . . .
I1 I 0.14069(11) 0.51046(7) 0.43550(3) 0.0636(2) Uani 1 1 d . . . . .
I2A I 0.11993(11) 0.26007(6) 0.56840(3) 0.0674(2) Uani 1 1 d . . . . .
O3A O 0.9279(10) 0.5512(6) 0.5584(3) 0.0614(19) Uani 1 1 d . . . . .
O1A O 0.6958(9) 0.4648(5) 0.5939(2) 0.0502(16) Uani 1 1 d . . . . .
O1 O 0.7034(10) 0.7271(6) 0.4109(3) 0.0584(18) Uani 1 1 d . . . . .
N1A N 0.7972(13) 0.4902(7) 0.5509(3) 0.054(2) Uani 1 1 d . . . . .
O2A O 0.7477(15) 0.4480(7) 0.5130(3) 0.088(3) Uani 1 1 d . . . . .
O3 O 0.7644(14) 0.7122(6) 0.4919(3) 0.075(2) Uani 1 1 d . . . . .
N1 N 0.7932(11) 0.7590(7) 0.4549(3) 0.0490(18) Uani 1 1 d . . . . .
O2 O 0.9056(12) 0.8327(7) 0.4475(3) 0.075(2) Uani 1 1 d . . . . .
C3 C 0.5612(12) 0.6377(6) 0.3219(3) 0.0361(18) Uani 1 1 d . . . . .
H00A H 0.642255 0.701494 0.322359 0.043 Uiso 1 1 calc R U . . .
H00B H 0.471921 0.645850 0.294221 0.043 Uiso 1 1 calc R U . . .
C5 C 0.4463(12) 0.6347(7) 0.3706(3) 0.0379(19) Uani 1 1 d . . . . .
C5A C 0.4287(13) 0.3785(7) 0.6340(3) 0.041(2) Uani 1 1 d . . . . .
C1A C 0.5459(12) 0.3781(6) 0.6821(3) 0.041(2) Uani 1 1 d . . . . .
H00I H 0.458379 0.386531 0.710073 0.049 Uiso 1 1 calc R U . . .
H00J H 0.629232 0.440947 0.681715 0.049 Uiso 1 1 calc R U . . .
C4A C 0.5562(15) 0.3776(8) 0.5871(4) 0.053(2) Uani 1 1 d . . . . .
H00K H 0.621018 0.308527 0.583848 0.063 Uiso 1 1 calc R U . . .
H00L H 0.479721 0.389955 0.557288 0.063 Uiso 1 1 calc R U . . .
C4 C 0.5768(13) 0.6352(8) 0.4168(3) 0.047(2) Uani 1 1 d . . . . .
H00C H 0.501350 0.642262 0.447154 0.056 Uiso 1 1 calc R U . . .
H00D H 0.650189 0.568640 0.418581 0.056 Uiso 1 1 calc R U . . .
C2 C 0.3278(12) 0.7391(7) 0.3732(3) 0.044(2) Uani 1 1 d . . . . .
H00E H 0.415575 0.799977 0.374467 0.053 Uiso 1 1 calc R U . . .
H00F H 0.255677 0.738928 0.404345 0.053 Uiso 1 1 calc R U . . .
C3A C 0.3139(13) 0.4842(7) 0.6324(3) 0.044(2) Uani 1 1 d . . . . .
H00M H 0.241734 0.486017 0.601346 0.053 Uiso 1 1 calc R U . . .
H00N H 0.403979 0.544060 0.631615 0.053 Uiso 1 1 calc R U . . .
C2A C 0.3001(14) 0.2784(7) 0.6333(4) 0.051(2) Uani 1 1 d . . . . .
H00O H 0.218634 0.280226 0.662777 0.061 Uiso 1 1 calc R U . . .
H00P H 0.381046 0.214854 0.635975 0.061 Uiso 1 1 calc R U . . .
C1 C 0.3213(13) 0.5330(7) 0.3711(3) 0.043(2) Uani 1 1 d . . . . .
H00G H 0.404854 0.470553 0.368191 0.052 Uiso 1 1 calc R U . . .
H00H H 0.240277 0.534292 0.341495 0.052 Uiso 1 1 calc R U . . .

loop_
_atom_site_aniso_label
_atom_site_aniso_U_11
_atom_site_aniso_U_22
_atom_site_aniso_U_33
_atom_site_aniso_U_23
_atom_site_aniso_U_13
_atom_site_aniso_U_12
I2 0.0468(3) 0.0490(3) 0.0554(4) -0.0032(3) -0.0069(3) 0.0068(3)
I3 0.0549(4) 0.0462(3) 0.0520(4) 0.0017(3) 0.0109(3) 0.0114(3)
I3A 0.0545(3) 0.0496(3) 0.0551(4) -0.0003(3) 0.0065(3) 0.0062(3)
I1A 0.0649(4) 0.0487(3) 0.0601(4) 0.0004(3) -0.0045(4) 0.0152(3)
I1 0.0559(4) 0.0749(5) 0.0601(4) 0.0101(4) 0.0185(3) -0.0097(4)
I2A 0.0641(4) 0.0656(4) 0.0724(5) -0.0216(4) -0.0076(4) -0.0099(4)
O3A 0.056(4) 0.057(4) 0.071(5) -0.001(4) 0.005(4) -0.016(4)
O1A 0.051(4) 0.055(4) 0.045(4) -0.009(3) 0.008(3) -0.013(3)
O1 0.061(4) 0.069(5) 0.046(4) 0.011(4) -0.015(3) -0.017(4)
N1A 0.067(5) 0.050(5) 0.045(5) 0.010(4) 0.011(4) -0.006(5)
O2A 0.117(8) 0.109(7) 0.037(4) -0.014(4) 0.016(5) -0.048(6)
O3 0.097(6) 0.088(6) 0.040(4) 0.007(4) -0.009(4) -0.025(5)
N1 0.054(4) 0.051(5) 0.041(5) 0.004(4) -0.004(4) -0.007(4)
O2 0.081(5) 0.079(5) 0.064(5) 0.015(4) -0.026(4) -0.033(5)
C3 0.039(4) 0.038(4) 0.032(4) 0.001(3) 0.003(3) 0.004(3)
C5 0.037(4) 0.037(4) 0.040(5) -0.002(4) 0.004(4) 0.000(4)
C5A 0.045(5) 0.041(5) 0.036(5) 0.006(4) 0.003(4) 0.002(4)
C1A 0.048(5) 0.031(4) 0.045(5) 0.003(4) -0.004(4) 0.008(4)
C4A 0.056(6) 0.058(6) 0.044(6) -0.005(5) 0.004(5) -0.008(5)
C4 0.046(5) 0.053(5) 0.041(5) 0.001(4) 0.005(4) -0.005(4)
C2 0.051(5) 0.043(5) 0.037(5) -0.006(4) -0.003(4) -0.001(4)
C3A 0.055(5) 0.033(4) 0.045(5) 0.002(4) 0.000(4) -0.004(4)
C2A 0.060(6) 0.036(5) 0.057(6) -0.007(4) 0.004(5) -0.010(4)
C1 0.052(5) 0.043(5) 0.034(5) -0.002(4) 0.005(4) -0.003(4)

loop_
_atom_type_symbol
_atom_type_description
_atom_type_scat_dispersion_real
_atom_type_scat_dispersion_imag
_atom_type_scat_source
C C 0.0033 0.0016 'International Tables Vol C Tables 4.2.6.8 and 6.1.1.4'
H H 0.0000 0.0000 'International Tables Vol C Tables 4.2.6.8 and 6.1.1.4'
I I -0.4742 1.8119 'International Tables Vol C Tables 4.2.6.8 and 6.1.1.4'
N N 0.0061 0.0033 'International Tables Vol C Tables 4.2.6.8 and 6.1.1.4'
O O 0.0106 0.0060 'International Tables Vol C Tables 4.2.6.8 and 6.1.1.4'

loop_
_geom_angle_atom_site_label_1
_geom_angle_atom_site_label_2
_geom_angle_atom_site_label_3
_geom_angle
_geom_angle_site_symmetry_1
_geom_angle_site_symmetry_3
_geom_angle_publ_flag
N1A O1A C4A 113.9(7) . . ?
N1 O1 C4 114.0(7) . . ?
O3A N1A O1A 113.1(8) . . ?
O2A N1A O3A 129.7(9) . . ?
O2A N1A O1A 117.2(8) . . ?
O3 N1 O1 120.0(8) . . ?
O3 N1 O2 128.5(9) . . ?
O2 N1 O1 111.4(7) . . ?
I3 C3 H00A 108.3 . . ?
I3 C3 H00B 108.3 . . ?
H00A C3 H00B 107.4 . . ?
C5 C3 I3 115.9(5) . . ?
C5 C3 H00A 108.3 . . ?
C5 C3 H00B 108.3 . . ?
C3 C5 C4 111.9(7) . . ?
C3 C5 C2 107.4(7) . . ?
C3 C5 C1 109.0(7) . . ?
C4 C5 C2 106.3(7) . . ?
C1 C5 C4 109.6(7) . . ?
C1 C5 C2 112.7(7) . . ?
C1A C5A C4A 112.1(8) . . ?
C1A C5A C3A 107.9(7) . . ?
C1A C5A C2A 108.9(7) . . ?
C3A C5A C4A 106.6(7) . . ?
C2A C5A C4A 108.9(8) . . ?
C2A C5A C3A 112.6(8) . . ?
I1A C1A H00I 108.1 . . ?
I1A C1A H00J 108.1 . . ?
C5A C1A I1A 116.8(6) . . ?
C5A C1A H00I 108.1 . . ?
C5A C1A H00J 108.1 . . ?
H00I C1A H00J 107.3 . . ?
O1A C4A C5A 106.2(7) . . ?
O1A C4A H00K 110.5 . . ?
O1A C4A H00L 110.5 . . ?
C5A C4A H00K 110.5 . . ?
C5A C4A H00L 110.5 . . ?
H00K C4A H00L 108.7 . . ?
O1 C4 C5 106.2(7) . . ?
O1 C4 H00C 110.5 . . ?
O1 C4 H00D 110.5 . . ?
C5 C4 H00C 110.5 . . ?
C5 C4 H00D 110.5 . . ?
H00C C4 H00D 108.7 . . ?
I2 C2 H00E 108.4 . . ?
I2 C2 H00F 108.4 . . ?
C5 C2 I2 115.7(6) . . ?
C5 C2 H00E 108.4 . . ?
C5 C2 H00F 108.4 . . ?
H00E C2 H00F 107.4 . . ?
I3A C3A H00M 108.3 . . ?
I3A C3A H00N 108.3 . . ?
C5A C3A I3A 116.0(6) . . ?
C5A C3A H00M 108.3 . . ?
C5A C3A H00N 108.3 . . ?
H00M C3A H00N 107.4 . . ?
I2A C2A H00O 108.3 . . ?
I2A C2A H00P 108.3 . . ?
C5A C2A I2A 116.0(6) . . ?
C5A C2A H00O 108.3 . . ?
C5A C2A H00P 108.3 . . ?
H00O C2A H00P 107.4 . . ?
I1 C1 H00G 108.2 . . ?
I1 C1 H00H 108.2 . . ?
C5 C1 I1 116.5(6) . . ?
C5 C1 H00G 108.2 . . ?
C5 C1 H00H 108.2 . . ?
H00G C1 H00H 107.3 . . ?

loop_
_geom_bond_atom_site_label_1
_geom_bond_atom_site_label_2
_geom_bond_distance
_geom_bond_site_symmetry_2
_geom_bond_publ_flag
I2 C2 2.166(9) . ?
I3 C3 2.161(8) . ?
I3A C3A 2.157(9) . ?
I1A C1A 2.155(8) . ?
I1 C1 2.148(9) . ?
I2A C2A 2.149(10) . ?
O3A N1A 1.199(11) . ?
O1A N1A 1.383(10) . ?
O1A C4A 1.463(11) . ?
O1 N1 1.388(10) . ?
O1 C4 1.447(11) . ?
N1A O2A 1.187(11) . ?
O3 N1 1.162(10) . ?
N1 O2 1.217(10) . ?
C3 H00A 0.9700 . ?
C3 H00B 0.9700 . ?
C3 C5 1.528(11) . ?
C5 C4 1.529(12) . ?
C5 C2 1.534(11) . ?
C5 C1 1.529(11) . ?
C5A C1A 1.519(12) . ?
C5A C4A 1.534(13) . ?
C5A C3A 1.533(12) . ?
C5A C2A 1.528(12) . ?
C1A H00I 0.9700 . ?
C1A H00J 0.9700 . ?
C4A H00K 0.9700 . ?
C4A H00L 0.9700 . ?
C4 H00C 0.9700 . ?
C4 H00D 0.9700 . ?
C2 H00E 0.9700 . ?
C2 H00F 0.9700 . ?
C3A H00M 0.9700 . ?
C3A H00N 0.9700 . ?
C2A H00O 0.9700 . ?
C2A H00P 0.9700 . ?
C1 H00G 0.9700 . ?
C1 H00H 0.9700 . ?

loop_
_geom_torsion_atom_site_label_1
_geom_torsion_atom_site_label_2
_geom_torsion_atom_site_label_3
_geom_torsion_atom_site_label_4
_geom_torsion
_geom_torsion_site_symmetry_1
_geom_torsion_site_symmetry_2
_geom_torsion_site_symmetry_3
_geom_torsion_site_symmetry_4
_geom_torsion_publ_flag
I3 C3 C5 C4 64.7(8) . . . . ?
I3 C3 C5 C2 -179.0(5) . . . . ?
I3 C3 C5 C1 -56.7(8) . . . . ?
N1A O1A C4A C5A -167.5(7) . . . . ?
N1 O1 C4 C5 162.4(7) . . . . ?
C3 C5 C4 O1 53.1(9) . . . . ?
C3 C5 C2 I2 59.1(8) . . . . ?
C3 C5 C1 I1 -179.0(5) . . . . ?
C1A C5A C4A O1A -50.7(10) . . . . ?
C1A C5A C3A I3A -59.8(8) . . . . ?
C1A C5A C2A I2A -179.7(6) . . . . ?
C4A O1A N1A O3A -170.7(8) . . . . ?
C4A O1A N1A O2A 7.6(13) . . . . ?
C4A C5A C1A I1A -64.0(9) . . . . ?
C4A C5A C3A I3A 179.7(6) . . . . ?
C4A C5A C2A I2A -57.2(9) . . . . ?
C4 O1 N1 O3 0.5(13) . . . . ?
C4 O1 N1 O2 176.3(8) . . . . ?
C4 C5 C2 I2 179.1(5) . . . . ?
C4 C5 C1 I1 58.2(8) . . . . ?
C2 C5 C4 O1 -63.9(9) . . . . ?
C2 C5 C1 I1 -59.9(9) . . . . ?
C3A C5A C1A I1A 179.0(6) . . . . ?
C3A C5A C4A O1A 67.1(9) . . . . ?
C3A C5A C2A I2A 60.8(9) . . . . ?
C2A C5A C1A I1A 56.5(9) . . . . ?
C2A C5A C4A O1A -171.2(7) . . . . ?
C2A C5A C3A I3A 60.4(9) . . . . ?
C1 C5 C4 O1 174.1(7) . . . . ?
C1 C5 C2 I2 -60.9(9) . . . . ?
